data_1535386
loop_
_publ_author_name
'Teske, C.L.'
'Perloff, A.'
'Bensch, W.'
'Ebert, H.'

_publ_section_title
;
 Preparation, crystal structure, physical properties and electronic band
 structure of Tl Ta S3
;
_journal_name_full 'Zeitschrift fuer Anorganische und Allgemeine Chemie'
_journal_page_first 1511
_journal_page_last 1516
_journal_volume 628
_journal_year 2002
_chemical_formula_sum 'S3 Ta Tl'
_chemical_name_systematic 'Tl (Ta S3)'
_space_group_IT_number 62
_symmetry_space_group_name_Hall '-P 2ac 2n'
_symmetry_space_group_name_H-M 'P n m a'
_cell_angle_alpha 90
_cell_angle_beta 90
_cell_angle_gamma 90
_cell_formula_units_Z 4
_cell_length_a 9.228
_cell_length_b 3.503
_cell_length_c 14.209
_cell_volume 459.316
_citation_journal_id_ASTM ZAACAB
_cod_data_source_file Teske_ZAACAB_2002_571.cif
_cod_data_source_block S3Ta1Tl1
_cod_original_cell_volume 459.3156
_cod_original_formula_sum 'S3 Ta1 Tl1'
_cod_database_code 1535386

loop_
_symmetry_equiv_pos_as_xyz
x,y,z
-x+1/2,-y,z+1/2
x+1/2,-y+1/2,-z+1/2
-x,y+1/2,-z
-x,-y,-z
x-1/2,y,-z-1/2
-x-1/2,y-1/2,z-1/2
x,-y-1/2,z

loop_
_atom_site_label
_atom_site_type_symbol
_atom_site_fract_x
_atom_site_fract_y
_atom_site_fract_z
_atom_site_occupancy
_atom_site_U_iso_or_equiv
S3 S-2 0.0242 0.25 0.4 1 0.0
Ta1 Ta+5 0.1607 0.25 0.56944 1 0.0
S1 S-2 0.3105 -0.25 0.4985 1 0.0
S2 S-2 0.2546 0.25 0.7146 1 0.0
Tl1 Tl+1 0.02721 -0.25 0.82919 1 0.0
